data_4111613
loop_
_publ_author_name
'Kyosuke Itoh'
'Hideki Hayashi'
'Hideki Furutachi'
'Takahiro Matsumoto'
'Shigenori Nagatomo'
'Takehiko Tosha'
'Shoichi Terada'
'Shuhei Fujinami'
'Masatatsu Suzuki'
'Teizo Kitagawa'

_publ_contact_author_address
;
Department of Chemistry, Faculty of Science, Kanazawa University, Kakuma-
machi, Kanazawa 920-1192, Japan
;
_publ_contact_author_email ' suzuki@cacheibm.s.kanazawa-u.ac.jp '
_publ_contact_author_fax ' +81-76-264-5742 '
_publ_contact_author_name ' Prof M. Suzuki'
_publ_contact_author_phone ' +81-76-264-5701 '
_publ_section_title
;
 Synthesis and Reactivity of a
 (\m-1,1-Hydroperoxo)(\m-hydroxo)dicopper(II) Complex: Ligand
 Hydroxylation by a Bridging Hydroperoxo Ligand
;
_journal_name_full 'Journal of the American Chemical Society'
_journal_page_first 5212
_journal_page_last 5223
_journal_paper_doi 10.1021/ja047437h
_journal_volume 127
_journal_year 2005
_chemical_formula_moiety 'C58H60Cu2N10O2, 2(C1O4), 2(C3H5N)'
_chemical_formula_sum 'C64 H70 Cl2 Cu2 N12 O10'
_chemical_formula_weight 1365.33
_space_group_IT_number 2
_symmetry_cell_setting triclinic
_symmetry_Int_Tables_number 2
_symmetry_space_group_name_Hall '-P 1'
_symmetry_space_group_name_H-M 'P -1'
_cell_angle_alpha 71.78(3)
_cell_angle_beta 84.60(3)
_cell_angle_gamma 64.95(3)
_cell_formula_units_Z 1
_cell_length_a 11.163(2)
_cell_length_b 12.857(2)
_cell_length_c 13.130(3)
_cell_measurement_reflns_used 8180
_cell_measurement_temperature 123.2
_cell_measurement_theta_max 30.5
_cell_measurement_theta_min 1.6
_cell_volume 1620.0(7)
_computing_cell_refinement CRYSTALCLEAR
_computing_data_collection CRYSTALCLEAR
_computing_data_reduction 'teXsan Ver. 1.11'
_computing_publication_material 'teXsan Ver. 1.11'
_computing_structure_refinement 'teXsan Ver. 1.10'
_computing_structure_solution SIR92
_diffrn_detector_area_resol_mean 14.46
_diffrn_measured_fraction_theta_full 0.8199
_diffrn_measured_fraction_theta_max 0.8199
_diffrn_measurement_device_type 'Rigaku/MSC Mercury CCD'
_diffrn_measurement_method \w
_diffrn_radiation_type 'Mo K\a'
_diffrn_radiation_wavelength 0.7107
_diffrn_reflns_av_R_equivalents 0.021
_diffrn_reflns_limit_h_max 15
_diffrn_reflns_limit_h_min -14
_diffrn_reflns_limit_k_max 18
_diffrn_reflns_limit_k_min -16
_diffrn_reflns_limit_l_max 13
_diffrn_reflns_limit_l_min -18
_diffrn_reflns_number 18710
_diffrn_reflns_theta_full 30.34
_diffrn_reflns_theta_max 30.34
_exptl_absorpt_coefficient_mu 0.806
_exptl_absorpt_correction_T_max 0.923
_exptl_absorpt_correction_T_min 0.806
_exptl_absorpt_correction_type multi-scan
_exptl_absorpt_process_details '(Jacobson, 1998)'
_exptl_crystal_colour blue
_exptl_crystal_density_diffrn 1.399
_exptl_crystal_description prism
_exptl_crystal_F_000 710.00
_exptl_crystal_size_max 0.250
_exptl_crystal_size_mid 0.200
_exptl_crystal_size_min 0.100
_refine_diff_density_max 1.39
_refine_diff_density_min -0.69
_refine_ls_extinction_method none
_refine_ls_goodness_of_fit_ref 1.469
_refine_ls_hydrogen_treatment noref
_refine_ls_number_parameters 406
_refine_ls_number_reflns 6698
_refine_ls_R_factor_gt 0.0461
_refine_ls_shift/su_max 0.0005
_refine_ls_structure_factor_coef F
_refine_ls_weighting_details 'w = 1/[\s^2^(Fo) + 0.00181|Fo|^2^]'
_refine_ls_weighting_scheme calc
_refine_ls_wR_factor_ref 0.0757
_reflns_number_gt 6698
_reflns_number_total 7972
_reflns_threshold_expression F^2^>3.0\s(F^2^)
_cod_data_source_file ja047437hsi20041021_071339_1.cif
_cod_data_source_block '_III'
_cod_original_cell_volume 1619.9(7)
_cod_original_sg_symbol_H-M 'P -1 '
_cod_original_formula_sum 'C64 H70 Cl2 Cu2 N12 O10 '
_cod_database_code 4111613

loop_
_symmetry_equiv_pos_as_xyz
x,y,z
-x,-y,-z

loop_
_atom_site_label
_atom_site_type_symbol
_atom_site_fract_x
_atom_site_fract_y
_atom_site_fract_z
_atom_site_U_iso_or_equiv
_atom_site_adp_type
_atom_site_occupancy
_atom_site_calc_flag
Cu1 Cu 0.56435(3) 0.37881(2) 0.58301(2) 0.01385(8) Uani 1.00 d
O1 O 0.5768(2) 0.5301(2) 0.5263(1) 0.0198(4) Uani 1.00 d
N1 N 0.7539(2) 0.2511(2) 0.5082(2) 0.0164(5) Uani 1.00 d
N2 N 0.7100(2) 0.3149(2) 0.6951(2) 0.0174(5) Uani 1.00 d
N3 N 0.8465(2) 0.2594(2) 0.8307(2) 0.0249(5) Uani 1.00 d
N4 N 0.5308(2) 0.2333(2) 0.6152(2) 0.0161(5) Uani 1.00 d
N5 N 0.4382(2) 0.1106(2) 0.6222(2) 0.0204(5) Uani 1.00 d
C1 C 0.8619(2) 0.2657(2) 0.5480(2) 0.0198(6) Uani 1.00 d
C2 C 0.8383(2) 0.2668(2) 0.6626(2) 0.0191(5) Uani 1.00 d
C3 C 0.9237(3) 0.2313(2) 0.7462(2) 0.0246(6) Uani 1.00 d
C4 C 0.7178(3) 0.3098(2) 0.7968(2) 0.0197(6) Uani 1.00 d
C5 C 0.8992(3) 0.2485(4) 0.9331(3) 0.0436(9) Uani 1.00 d
C6 C 0.6051(2) 0.3511(2) 0.8639(2) 0.0186(5) Uani 1.00 d
C7 C 0.5965(3) 0.2767(2) 0.9653(2) 0.0233(6) Uani 1.00 d
C8 C 0.4892(3) 0.3172(3) 1.0279(2) 0.0260(7) Uani 1.00 d
C9 C 0.3896(3) 0.4323(3) 0.9884(2) 0.0255(7) Uani 1.00 d
C10 C 0.3976(3) 0.5063(2) 0.8878(2) 0.0254(6) Uani 1.00 d
C11 C 0.5048(3) 0.4671(2) 0.8256(2) 0.0222(6) Uani 1.00 d
C12 C 0.7579(2) 0.1296(2) 0.5567(2) 0.0190(5) Uani 1.00 d
C13 C 0.6217(2) 0.1367(2) 0.5844(2) 0.0170(5) Uani 1.00 d
C14 C 0.5656(3) 0.0598(2) 0.5891(2) 0.0201(6) Uani 1.00 d
C15 C 0.4201(2) 0.2165(2) 0.6361(2) 0.0169(5) Uani 1.00 d
C16 C 0.3440(3) 0.0551(2) 0.6434(2) 0.0251(7) Uani 1.00 d
C17 C 0.2966(2) 0.3001(2) 0.6688(2) 0.0181(5) Uani 1.00 d
C18 C 0.3005(3) 0.3394(2) 0.7557(2) 0.0235(6) Uani 1.00 d
C19 C 0.1843(3) 0.4193(3) 0.7873(2) 0.0287(7) Uani 1.00 d
C20 C 0.0650(3) 0.4609(3) 0.7325(2) 0.0269(7) Uani 1.00 d
C21 C 0.0614(3) 0.4237(3) 0.6446(2) 0.0255(6) Uani 1.00 d
C22 C 0.1767(3) 0.3429(2) 0.6130(2) 0.0229(6) Uani 1.00 d
C23 C 0.7293(2) 0.2973(2) 0.3907(2) 0.0178(5) Uani 1.00 d
C24 C 0.8330(2) 0.2264(2) 0.3262(2) 0.0168(5) Uani 1.00 d
C25 C 0.9577(3) 0.2273(2) 0.3136(2) 0.0201(6) Uani 1.00 d
C26 C 1.0508(3) 0.1609(3) 0.2544(2) 0.0239(6) Uani 1.00 d
C27 C 1.0202(3) 0.0921(2) 0.2061(2) 0.0245(6) Uani 1.00 d
C28 C 0.8957(3) 0.0914(2) 0.2168(2) 0.0246(6) Uani 1.00 d
C29 C 0.8026(3) 0.1587(2) 0.2764(2) 0.0204(6) Uani 1.00 d
Cl1 Cl 0.30556(6) 0.30438(5) 0.31154(5) 0.0206(1) Uani 1.00 d
O2 O 0.4464(2) 0.2394(3) 0.3146(2) 0.0507(7) Uani 1.00 d
O3 O 0.2718(2) 0.4167(2) 0.3348(2) 0.0333(6) Uani 1.00 d
O4 O 0.2471(3) 0.2356(2) 0.3927(2) 0.0410(7) Uani 1.00 d
O5 O 0.2477(2) 0.3302(3) 0.2080(2) 0.0423(7) Uani 1.00 d
N6 N 0.7726(3) -0.0554(3) 1.0841(3) 0.0428(8) Uani 1.00 d
C30 C 0.7385(3) -0.0939(3) 1.0318(2) 0.0294(7) Uani 1.00 d
C31 C 0.6957(4) -0.1430(4) 0.9619(3) 0.0427(10) Uani 1.00 d
C32 C 0.6093(4) -0.0467(5) 0.8673(3) 0.054(1) Uani 1.00 d
H1 H 0.9436 0.2007 0.5448 0.0237 Uiso 1.00 calc
H2 H 0.8645 0.3395 0.5053 0.0237 Uiso 1.00 calc
H3 H 1.0176 0.1944 0.7467 0.0295 Uiso 1.00 calc
H4 H 0.9586 0.1672 0.9656 0.0523 Uiso 1.00 calc
H5 H 0.9447 0.2989 0.9211 0.0523 Uiso 1.00 calc
H6 H 0.8284 0.2723 0.9790 0.0523 Uiso 1.00 calc
H7 H 0.6646 0.1979 0.9918 0.0280 Uiso 1.00 calc
H8 H 0.4840 0.2665 1.0969 0.0312 Uiso 1.00 calc
H9 H 0.3158 0.4604 1.0305 0.0306 Uiso 1.00 calc
H10 H 0.3288 0.5847 0.8613 0.0305 Uiso 1.00 calc
H11 H 0.5102 0.5189 0.7572 0.0267 Uiso 1.00 calc
H12 H 0.7925 0.0848 0.5072 0.0228 Uiso 1.00 calc
H13 H 0.8134 0.0904 0.6202 0.0228 Uiso 1.00 calc
H14 H 0.6060 -0.0143 0.5728 0.0241 Uiso 1.00 calc
H15 H 0.2634 0.1073 0.6652 0.0301 Uiso 1.00 calc
H16 H 0.3277 0.0416 0.5800 0.0301 Uiso 1.00 calc
H17 H 0.3799 -0.0195 0.6988 0.0301 Uiso 1.00 calc
H18 H 0.3822 0.3118 0.7934 0.0282 Uiso 1.00 calc
H19 H 0.1871 0.4453 0.8469 0.0344 Uiso 1.00 calc
H20 H -0.0140 0.5145 0.7548 0.0322 Uiso 1.00 calc
H21 H -0.0200 0.4535 0.6058 0.0305 Uiso 1.00 calc
H22 H 0.1735 0.3170 0.5534 0.0274 Uiso 1.00 calc
H23 H 0.6472 0.2985 0.3755 0.0214 Uiso 1.00 calc
H24 H 0.7234 0.3772 0.3675 0.0214 Uiso 1.00 calc
H25 H 0.9795 0.2739 0.3460 0.0241 Uiso 1.00 calc
H26 H 1.1356 0.1624 0.2466 0.0286 Uiso 1.00 calc
H27 H 1.0843 0.0460 0.1662 0.0294 Uiso 1.00 calc
H28 H 0.8739 0.0452 0.1837 0.0296 Uiso 1.00 calc
H29 H 0.7172 0.1584 0.2831 0.0245 Uiso 1.00 calc
H30 H 0.7720 -0.1961 0.9363 0.0512 Uiso 1.00 calc
H31 H 0.6475 -0.1864 1.0030 0.0512 Uiso 1.00 calc
H32 H 0.6569 -0.0035 0.8250 0.0651 Uiso 1.00 calc
H33 H 0.5839 -0.0828 0.8252 0.0651 Uiso 1.00 calc
H34 H 0.5326 0.0070 0.8920 0.0651 Uiso 1.00 calc

loop_
_atom_site_aniso_label
_atom_site_aniso_U_11
_atom_site_aniso_U_22
_atom_site_aniso_U_33
_atom_site_aniso_U_12
_atom_site_aniso_U_13
_atom_site_aniso_U_23
Cu1 0.0157(2) 0.0103(2) 0.0146(2) -0.0052(1) 0.0000(1) -0.0026(1)
O1 0.0237(9) 0.0130(8) 0.0222(9) -0.0097(7) -0.0074(7) 0.0008(6)
N1 0.0176(9) 0.0138(9) 0.0174(9) -0.0068(7) 0.0024(7) -0.0042(7)
N2 0.0187(10) 0.0144(9) 0.0170(9) -0.0064(8) -0.0007(8) -0.0022(7)
N3 0.022(1) 0.028(1) 0.020(1) -0.0056(9) -0.0033(8) -0.0074(9)
N4 0.0187(9) 0.0111(9) 0.0181(9) -0.0062(7) 0.0030(7) -0.0044(7)
N5 0.024(1) 0.0157(9) 0.025(1) -0.0117(8) 0.0076(8) -0.0069(8)
C1 0.017(1) 0.022(1) 0.019(1) -0.0075(9) 0.0023(9) -0.0065(9)
C2 0.018(1) 0.015(1) 0.022(1) -0.0051(9) 0.0012(9) -0.0058(9)
C3 0.019(1) 0.026(1) 0.025(1) -0.007(1) -0.0006(10) -0.007(1)
C4 0.022(1) 0.015(1) 0.020(1) -0.0056(9) -0.0010(9) -0.0046(9)
C5 0.027(1) 0.073(3) 0.026(1) -0.010(2) -0.006(1) -0.020(2)
C6 0.021(1) 0.019(1) 0.016(1) -0.0077(9) -0.0015(9) -0.0060(9)
C7 0.028(1) 0.022(1) 0.020(1) -0.010(1) -0.0004(10) -0.0045(10)
C8 0.034(1) 0.030(1) 0.019(1) -0.018(1) 0.003(1) -0.008(1)
C9 0.025(1) 0.032(1) 0.025(1) -0.014(1) 0.003(1) -0.015(1)
C10 0.025(1) 0.025(1) 0.025(1) -0.007(1) -0.002(1) -0.011(1)
C11 0.025(1) 0.021(1) 0.019(1) -0.009(1) -0.0008(9) -0.0053(9)
C12 0.020(1) 0.014(1) 0.019(1) -0.0046(9) 0.0036(9) -0.0045(9)
C13 0.020(1) 0.013(1) 0.016(1) -0.0057(9) 0.0027(8) -0.0034(8)
C14 0.025(1) 0.015(1) 0.022(1) -0.0096(10) 0.0065(9) -0.0083(9)
C15 0.021(1) 0.014(1) 0.016(1) -0.0089(9) 0.0034(8) -0.0034(8)
C16 0.030(1) 0.021(1) 0.033(1) -0.017(1) 0.009(1) -0.011(1)
C17 0.021(1) 0.015(1) 0.020(1) -0.0104(9) 0.0054(9) -0.0049(9)
C18 0.020(1) 0.024(1) 0.028(1) -0.008(1) 0.0014(10) -0.011(1)
C19 0.027(1) 0.030(1) 0.034(1) -0.009(1) 0.004(1) -0.021(1)
C20 0.022(1) 0.024(1) 0.036(1) -0.008(1) 0.007(1) -0.014(1)
C21 0.019(1) 0.026(1) 0.028(1) -0.008(1) 0.002(1) -0.007(1)
C22 0.024(1) 0.024(1) 0.022(1) -0.010(1) 0.0032(10) -0.0074(10)
C23 0.018(1) 0.017(1) 0.017(1) -0.0070(9) 0.0010(8) -0.0025(8)
C24 0.019(1) 0.014(1) 0.016(1) -0.0077(9) 0.0010(8) -0.0017(8)
C25 0.022(1) 0.021(1) 0.019(1) -0.0113(10) 0.0019(9) -0.0063(9)
C26 0.019(1) 0.030(1) 0.023(1) -0.010(1) 0.0033(9) -0.009(1)
C27 0.027(1) 0.023(1) 0.020(1) -0.006(1) 0.0039(10) -0.0093(10)
C28 0.033(1) 0.024(1) 0.022(1) -0.013(1) 0.002(1) -0.011(1)
C29 0.023(1) 0.021(1) 0.019(1) -0.0117(10) 0.0020(9) -0.0049(9)
Cl1 0.0187(3) 0.0210(3) 0.0226(3) -0.0076(2) 0.0009(2) -0.0083(2)
O2 0.022(1) 0.051(2) 0.070(2) -0.003(1) 0.000(1) -0.024(1)
O3 0.030(1) 0.025(1) 0.050(1) -0.0112(9) -0.0022(9) -0.0176(9)
O4 0.059(2) 0.041(1) 0.034(1) -0.031(1) 0.018(1) -0.015(1)
O5 0.043(1) 0.070(2) 0.025(1) -0.030(1) 0.0046(9) -0.019(1)
N6 0.040(2) 0.044(2) 0.046(2) -0.014(1) -0.006(1) -0.020(1)
C30 0.024(1) 0.031(1) 0.029(1) -0.009(1) 0.001(1) -0.007(1)
C31 0.059(2) 0.058(2) 0.027(2) -0.037(2) 0.003(1) -0.015(1)
C32 0.037(2) 0.092(3) 0.030(2) -0.022(2) -0.001(1) -0.019(2)

loop_
_atom_type_symbol
_atom_type_description
_atom_type_scat_dispersion_real
_atom_type_scat_dispersion_imag
_atom_type_scat_source
H H 0.000 0.000
;International Tables for Crystallography
(1992, Vol. C, Table 6.1.1.2)
;
C C 0.003 0.002
;International Tables for Crystallography
(1992, Vol. C, Tables 4.2.6.8 and 6.1.1.1)
;
N N 0.006 0.003
;International Tables for Crystallography
(1992, Vol. C, Tables 4.2.6.8 and 6.1.1.1)
;
O O 0.011 0.006
;International Tables for Crystallography
(1992, Vol. C, Tables 4.2.6.8 and 6.1.1.1)
;
Cu Cu 0.320 1.265
;International Tables for Crystallography
(1992, Vol. C, Tables 4.2.6.8 and 6.1.1.1)
;
Cl Cl 0.148 0.159
;International Tables for Crystallography
(1992, Vol. C, Tables 4.2.6.8 and 6.1.1.1)
;

loop_
_geom_angle_atom_site_label_1
_geom_angle_atom_site_label_2
_geom_angle_atom_site_label_3
_geom_angle
_geom_angle_site_symmetry_1
_geom_angle_site_symmetry_3
_geom_angle_publ_flag
O1 Cu1 O1 76.76(8) . 2_666 yes
O1 Cu1 N1 101.25(7) . . yes
O1 Cu1 N2 92.76(8) . . yes
O1 Cu1 N4 168.71(8) . . yes
O1 Cu1 N1 108.36(7) 2_666 . yes
O1 Cu1 N2 168.99(7) 2_666 . yes
O1 Cu1 N4 92.47(8) 2_666 . yes
N1 Cu1 N2 76.69(8) . . yes
N1 Cu1 N4 78.76(8) . . yes
N2 Cu1 N4 98.18(8) . . yes
Cu1 O1 Cu1 103.24(8) . 2_666 yes
Cu1 N1 C1 101.9(1) . . yes
Cu1 N1 C12 104.3(1) . . yes
Cu1 N1 C23 106.5(1) . . yes
C1 N1 C12 113.1(2) . . yes
C1 N1 C23 115.4(2) . . yes
C12 N1 C23 114.0(2) . . yes
Cu1 N2 C2 116.5(2) . . yes
Cu1 N2 C4 136.3(2) . . yes
C2 N2 C4 107.1(2) . . yes
C3 N3 C4 108.1(2) . . yes
C3 N3 C5 124.1(2) . . yes
C4 N3 C5 127.5(2) . . yes
Cu1 N4 C13 118.3(2) . . yes
Cu1 N4 C15 131.7(2) . . yes
C13 N4 C15 107.3(2) . . yes
C14 N5 C15 107.7(2) . . yes
C14 N5 C16 125.2(2) . . yes
C15 N5 C16 127.0(2) . . yes
N1 C1 C2 108.7(2) . . yes
N2 C2 C1 119.6(2) . . yes
N2 C2 C3 109.0(2) . . yes
C1 C2 C3 131.3(2) . . yes
N3 C3 C2 106.1(2) . . yes
N2 C4 N3 109.7(2) . . yes
N2 C4 C6 125.8(2) . . yes
N3 C4 C6 124.5(2) . . yes
C4 C6 C7 121.3(2) . . yes
C4 C6 C11 119.3(2) . . yes
C7 C6 C11 119.5(2) . . yes
C6 C7 C8 120.5(2) . . yes
C7 C8 C9 119.4(3) . . yes
C8 C9 C10 120.3(2) . . yes
C9 C10 C11 120.7(3) . . yes
C6 C11 C10 119.6(2) . . yes
N1 C12 C13 110.6(2) . . yes
N4 C13 C12 119.7(2) . . yes
N4 C13 C14 108.7(2) . . yes
C12 C13 C14 131.6(2) . . yes
N5 C14 C13 106.6(2) . . yes
N4 C15 N5 109.7(2) . . yes
N4 C15 C17 125.3(2) . . yes
N5 C15 C17 125.0(2) . . yes
C15 C17 C18 119.2(2) . . yes
C15 C17 C22 121.1(2) . . yes
C18 C17 C22 119.6(2) . . yes
C17 C18 C19 119.9(2) . . yes
C18 C19 C20 120.5(2) . . yes
C19 C20 C21 119.6(2) . . yes
C20 C21 C22 120.4(2) . . yes
C17 C22 C21 120.0(2) . . yes
N1 C23 C24 116.0(2) . . yes
C23 C24 C25 122.2(2) . . yes
C23 C24 C29 119.3(2) . . yes
C25 C24 C29 118.5(2) . . yes
C24 C25 C26 120.9(2) . . yes
C25 C26 C27 120.2(2) . . yes
C26 C27 C28 119.6(2) . . yes
C27 C28 C29 119.7(2) . . yes
C24 C29 C28 121.0(2) . . yes
O2 Cl1 O3 110.0(1) . . yes
O2 Cl1 O4 110.8(2) . . yes
O2 Cl1 O5 111.1(2) . . yes
O3 Cl1 O4 107.1(1) . . yes
O3 Cl1 O5 109.3(2) . . yes
O4 Cl1 O5 108.5(1) . . yes
N6 C30 C31 178.8(4) . . yes
C30 C31 C32 112.7(3) . . yes

loop_
_geom_bond_atom_site_label_1
_geom_bond_atom_site_label_2
_geom_bond_distance
_geom_bond_site_symmetry_2
_geom_bond_publ_flag
Cu1 O1 1.913(2) . yes
Cu1 O1 1.930(2) 2_666 yes
Cu1 N1 2.411(2) . yes
Cu1 N2 2.012(2) . yes
Cu1 N4 1.972(2) . yes
N1 C1 1.462(3) . yes
N1 C12 1.473(3) . yes
N1 C23 1.475(3) . yes
N2 C2 1.384(3) . yes
N2 C4 1.326(3) . yes
N3 C3 1.383(3) . yes
N3 C4 1.354(3) . yes
N3 C5 1.460(4) . yes
N4 C13 1.380(3) . yes
N4 C15 1.332(3) . yes
N5 C14 1.382(3) . yes
N5 C15 1.359(3) . yes
N5 C16 1.466(3) . yes
C1 C2 1.506(3) . yes
C2 C3 1.355(4) . yes
C4 C6 1.470(4) . yes
C6 C7 1.398(4) . yes
C6 C11 1.398(4) . yes
C7 C8 1.391(4) . yes
C8 C9 1.390(4) . yes
C9 C10 1.385(4) . yes
C10 C11 1.384(4) . yes
C12 C13 1.500(3) . yes
C13 C14 1.362(3) . yes
C15 C17 1.471(3) . yes
C17 C18 1.396(4) . yes
C17 C22 1.393(4) . yes
C18 C19 1.395(4) . yes
C19 C20 1.384(4) . yes
C20 C21 1.390(4) . yes
C21 C22 1.395(4) . yes
C23 C24 1.514(3) . yes
C24 C25 1.391(3) . yes
C24 C29 1.395(3) . yes
C25 C26 1.387(4) . yes
C26 C27 1.395(4) . yes
C27 C28 1.388(4) . yes
C28 C29 1.397(4) . yes
Cl1 O2 1.432(2) . yes
Cl1 O3 1.453(2) . yes
Cl1 O4 1.453(2) . yes
Cl1 O5 1.442(2) . yes
N6 C30 1.133(4) . yes
C30 C31 1.472(4) . yes
C31 C32 1.503(5) . yes

loop_
_geom_contact_atom_site_label_1
_geom_contact_atom_site_label_2
_geom_contact_distance
_geom_contact_site_symmetry_2
O1 O3 2.999(3) 2_666
O2 C16 3.399(4) 2_656
O3 C21 3.438(3) 2_566
O3 N2 3.440(3) 2_666
O3 C4 3.445(3) 2_666
O3 C20 3.484(4) 2_566
O4 C16 3.341(4) .
O4 N5 3.390(4) .
O4 C14 3.414(3) 2_656
O4 C22 3.469(3) .
O4 C25 3.539(4) 1_455
O4 C26 3.556(4) 1_455
O5 C9 3.329(4) 1_554
O5 C8 3.399(4) 1_554
O5 C20 3.587(4) 2_566
O5 C26 3.593(4) 1_455
N5 C32 3.452(4) .
N6 C5 3.483(4) 2_757
C3 C21 3.322(4) 1_655
C5 C27 3.582(4) 1_556
C8 C10 3.498(4) 2_667
C9 C10 3.467(4) 2_667
C9 C11 3.582(4) 2_667
C14 C32 3.479(4) .
